data_7017004
loop_
_publ_author_name
'Constable, Edwin C.'
'Harris, Kate'
'Housecroft, Catherine E.'
'Neuburger, Markus'
'Zampese, Jennifer A.'

_publ_section_title
;
 Environmental control of solution speciation in cobalt(ii)
 2,2':6',2''-terpyridine complexes: anion and solvent dependence.
;
_journal_issue 43
_journal_name_full 'Dalton transactions (Cambridge, England : 2003)'
_journal_page_first 11441
_journal_page_last 11450
_journal_paper_doi 10.1039/c1dt10757g
_journal_volume 40
_journal_year 2011
_chemical_formula_moiety 'C15 H10 Cl4 Co N3, C H Cl3'
_chemical_formula_sum 'C16 H11 Cl7 Co N3'
_chemical_formula_weight 552.39
_space_group_IT_number 2
_symmetry_cell_setting triclinic
_symmetry_space_group_name_Hall '-P 1'
_symmetry_space_group_name_H-M 'P -1'
_atom_sites_solution_hydrogens geom
_atom_sites_solution_primary direct
_audit_creation_date 07-12-05
_audit_creation_method CRYSTALS_ver_12.84
_cell_angle_alpha 93.6671(11)
_cell_angle_beta 109.6238(11)
_cell_angle_gamma 90.8995(9)
_cell_formula_units_Z 2
_cell_length_a 8.4093(2)
_cell_length_b 10.7388(2)
_cell_length_c 11.6666(2)
_cell_measurement_reflns_used 4709
_cell_measurement_temperature 173
_cell_measurement_theta_max 28
_cell_measurement_theta_min 1
_cell_volume 989.56(4)
_computing_cell_refinement 'DENZO/SCALEPACK (Otwinowski & Minor, 1997)'
_computing_data_collection 'COLLECT (Nonius, 1997-2001).'
_computing_data_reduction 'DENZO/SCALEPACK (Otwinowski & Minor, 1997)'
_computing_molecular_graphics 'CAMERON (Watkin et al., 1996)'
_computing_publication_material 'CRYSTALS (Betteridge et al., 2003)'
_computing_structure_refinement 'CRYSTALS (Betteridge et al., 2003)'
_computing_structure_solution 'SIR92 (Altomare et al., 1994)'
_diffrn_ambient_temperature 173
_diffrn_measured_fraction_theta_full 0.999
_diffrn_measured_fraction_theta_max 0.999
_diffrn_measurement_device_type 'Nonius KappaCCD'
_diffrn_measurement_method \w
_diffrn_radiation_monochromator graphite
_diffrn_radiation_type 'Mo K\a'
_diffrn_radiation_wavelength 0.71073
_diffrn_reflns_av_R_equivalents 0.019
_diffrn_reflns_limit_h_max 11
_diffrn_reflns_limit_h_min -11
_diffrn_reflns_limit_k_max 14
_diffrn_reflns_limit_k_min -14
_diffrn_reflns_limit_l_max 15
_diffrn_reflns_limit_l_min -15
_diffrn_reflns_number 9304
_diffrn_reflns_theta_full 27.895
_diffrn_reflns_theta_max 27.895
_diffrn_reflns_theta_min 1.858
_diffrn_standards_number 0
_exptl_absorpt_coefficient_mu 1.820
_exptl_absorpt_correction_T_max 0.96
_exptl_absorpt_correction_T_min 0.91
_exptl_absorpt_correction_type multi-scan
_exptl_absorpt_process_details 'DENZO/SCALEPACK (Otwinowski & Minor, 1997)'
_exptl_crystal_colour green
_exptl_crystal_density_diffrn 1.854
_exptl_crystal_description plate
_exptl_crystal_F_000 548
_exptl_crystal_size_max 0.51
_exptl_crystal_size_mid 0.05
_exptl_crystal_size_min 0.02
_refine_diff_density_max 0.84
_refine_diff_density_min -0.61
_refine_ls_extinction_method None
_refine_ls_goodness_of_fit_ref 1.0685
_refine_ls_hydrogen_treatment constr
_refine_ls_matrix_type full
_refine_ls_number_parameters 244
_refine_ls_number_reflns 3430
_refine_ls_number_restraints 0
_refine_ls_R_factor_all 0.0462
_refine_ls_R_factor_gt 0.0321
_refine_ls_shift/su_max 0.000786
_refine_ls_structure_factor_coef F
_refine_ls_weighting_details
;
Method, part 1, Chebychev polynomial, (Watkin, 1994, Prince, 1982)
[weight] = 1.0/[A~0~*T~0~(x)+A~1~*T~1~(x) ... +A~n-1~]*T~n-1~(x)]
where A~i~ are the Chebychev coefficients listed below and x= Fcalc/Fmax
Method = Robust Weighting (Prince, 1982)
W = [weight] * [1-(deltaF/6*sigmaF)^2^]^2^
A~i~ are:
0.316 0.989E-01 0.551E-01 -0.268E-01
;
_refine_ls_weighting_scheme calc
_refine_ls_wR_factor_all 0.0488
_refine_ls_wR_factor_gt 0.0335
_refine_ls_wR_factor_ref 0.0335
_reflns_limit_h_max 10
_reflns_limit_h_min -11
_reflns_limit_k_max 14
_reflns_limit_k_min -14
_reflns_limit_l_max 15
_reflns_limit_l_min 0
_reflns_number_gt 3430
_reflns_number_total 4714
_reflns_threshold_expression I>3.0\s(I)
_oxford_diffrn_Wilson_B_factor 0.00
_oxford_diffrn_Wilson_scale 0.00
_oxford_refine_ls_scale 0.3606(4)
_oxford_structure_analysis_title '12050959 kh151green_173k'
_cod_data_source_file c1dt10757g.txt
_cod_data_source_block kh151green
_cod_depositor_comments
;
The following automatic conversions were performed:

'_symmetry_cell_setting' value 'Triclinic' changed to 'triclinic'
according to /home/saulius/struct/CIF-dictionaries/cif_core.dic
dictionary named 'cif_core.dic' version 2.4.1 from 2010-06-29.

Automatic conversion script
Id: cif_fix_values 1715 2011-07-08 13:25:40Z adriana 
;
_cod_original_sg_symbol_H-M 'P -1 '
_cod_original_formula_sum 'C16 H11 Cl7 Co1 N3'
_cod_database_code 7017004

loop_
_symmetry_equiv_pos_as_xyz
x,y,z
-x,-y,-z

loop_
_atom_site_label
_atom_site_type_symbol
_atom_site_fract_x
_atom_site_fract_y
_atom_site_fract_z
_atom_site_U_iso_or_equiv
_atom_site_occupancy
_atom_site_adp_type
_atom_site_refinement_flags_posn
Co1 Co 0.18451(4) 0.68651(3) 0.30237(3) 0.0226 1.0000 Uani .
N1 N 0.4017(2) 0.77674(18) 0.37868(18) 0.0233 1.0000 Uani .
N2 N 0.1732(2) 0.70996(18) 0.45860(17) 0.0207 1.0000 Uani .
N3 N -0.0341(2) 0.60312(19) 0.26805(18) 0.0223 1.0000 Uani .
C1 C 0.5115(3) 0.8091(2) 0.3245(2) 0.0278 1.0000 Uani .
C2 C 0.6651(3) 0.8707(2) 0.3891(3) 0.0308 1.0000 Uani .
C3 C 0.7059(3) 0.8985(2) 0.5128(3) 0.0310 1.0000 Uani .
C4 C 0.5924(3) 0.8658(2) 0.5701(2) 0.0280 1.0000 Uani .
C5 C 0.4399(3) 0.8058(2) 0.5004(2) 0.0232 1.0000 Uani .
C6 C 0.3029(3) 0.7711(2) 0.5459(2) 0.0225 1.0000 Uani .
C7 C 0.2917(3) 0.8009(2) 0.6604(2) 0.0269 1.0000 Uani .
C8 C 0.1438(3) 0.7650(2) 0.6797(2) 0.0272 1.0000 Uani .
C9 C 0.0115(3) 0.6995(2) 0.5887(2) 0.0250 1.0000 Uani .
C10 C 0.0306(3) 0.6739(2) 0.4761(2) 0.0212 1.0000 Uani .
C11 C -0.0924(3) 0.6106(2) 0.3645(2) 0.0219 1.0000 Uani .
C12 C -0.2507(3) 0.5634(2) 0.3540(2) 0.0254 1.0000 Uani .
C13 C -0.3520(3) 0.5059(2) 0.2426(3) 0.0303 1.0000 Uani .
C14 C -0.2908(3) 0.4952(2) 0.1466(2) 0.0307 1.0000 Uani .
C15 C -0.1307(3) 0.5447(2) 0.1620(2) 0.0265 1.0000 Uani .
C16 C 0.2455(4) 0.1691(3) 0.0199(3) 0.0402 1.0000 Uani .
Cl1 Cl 0.12256(10) 0.80420(8) 0.81898(6) 0.0418 1.0000 Uani .
Cl2 Cl 0.05366(8) 0.87031(6) 0.26540(6) 0.0325 1.0000 Uani .
Cl3 Cl 0.19735(9) 0.66463(7) 0.11356(5) 0.0357 1.0000 Uani .
Cl4 Cl 0.30932(8) 0.50444(6) 0.35408(6) 0.0297 1.0000 Uani .
Cl5 Cl 0.42089(14) 0.17265(11) -0.03068(10) 0.0691 1.0000 Uani .
Cl6 Cl 0.23440(12) 0.02763(8) 0.08692(7) 0.0514 1.0000 Uani .
Cl7 Cl 0.26254(10) 0.29667(7) 0.12599(7) 0.0444 1.0000 Uani .
H11 H 0.4845 0.7882 0.2413 0.0350 1.0000 Uiso R
H21 H 0.7418 0.8913 0.3507 0.0360 1.0000 Uiso R
H31 H 0.8085 0.9397 0.5579 0.0349 1.0000 Uiso R
H41 H 0.6177 0.8835 0.6538 0.0308 1.0000 Uiso R
H71 H 0.3811 0.8423 0.7227 0.0300 1.0000 Uiso R
H91 H -0.0843 0.6723 0.6043 0.0302 1.0000 Uiso R
H121 H -0.2889 0.5699 0.4206 0.0313 1.0000 Uiso R
H131 H -0.4621 0.4767 0.2317 0.0362 1.0000 Uiso R
H141 H -0.3574 0.4570 0.0709 0.0352 1.0000 Uiso R
H151 H -0.0890 0.5387 0.0971 0.0313 1.0000 Uiso R
H161 H 0.1401 0.1781 -0.0518 0.0500 1.0000 Uiso R

loop_
_atom_site_aniso_label
_atom_site_aniso_U_11
_atom_site_aniso_U_22
_atom_site_aniso_U_33
_atom_site_aniso_U_23
_atom_site_aniso_U_13
_atom_site_aniso_U_12
Co1 0.02138(16) 0.02898(17) 0.01709(15) -0.00006(12) 0.00656(12) -0.00591(12)
N1 0.0231(10) 0.0230(10) 0.0231(9) 0.0008(8) 0.0073(8) -0.0022(8)
N2 0.0201(9) 0.0220(9) 0.0195(9) 0.0006(7) 0.0060(7) -0.0002(7)
N3 0.0205(9) 0.0247(10) 0.0218(9) 0.0005(7) 0.0078(7) -0.0014(8)
C1 0.0292(12) 0.0263(12) 0.0307(13) 0.0014(10) 0.0140(10) -0.0027(10)
C2 0.0262(12) 0.0257(12) 0.0435(15) 0.0024(11) 0.0160(11) -0.0003(10)
C3 0.0217(11) 0.0242(12) 0.0436(15) -0.0001(11) 0.0071(10) -0.0004(9)
C4 0.0260(12) 0.0266(12) 0.0258(12) -0.0011(9) 0.0018(10) 0.0015(10)
C5 0.0236(11) 0.0222(11) 0.0222(11) 0.0020(9) 0.0055(9) 0.0031(9)
C6 0.0241(11) 0.0224(11) 0.0191(10) 0.0016(8) 0.0049(9) 0.0020(9)
C7 0.0289(12) 0.0281(12) 0.0201(11) -0.0003(9) 0.0041(9) 0.0016(10)
C8 0.0357(13) 0.0281(12) 0.0204(11) 0.0020(9) 0.0125(10) 0.0087(10)
C9 0.0263(12) 0.0259(12) 0.0259(11) 0.0045(9) 0.0126(9) 0.0041(9)
C10 0.0226(11) 0.0204(11) 0.0221(11) 0.0037(8) 0.0090(9) 0.0022(8)
C11 0.0218(11) 0.0217(11) 0.0234(11) 0.0013(9) 0.0093(9) 0.0015(9)
C12 0.0250(12) 0.0250(12) 0.0298(12) 0.0025(9) 0.0139(10) 0.0022(9)
C13 0.0213(11) 0.0285(13) 0.0412(14) 0.0000(11) 0.0115(10) -0.0035(9)
C14 0.0256(12) 0.0316(13) 0.0308(13) -0.0023(10) 0.0049(10) -0.0031(10)
C15 0.0258(12) 0.0298(12) 0.0230(11) -0.0013(9) 0.0077(9) -0.0039(10)
C16 0.0409(16) 0.0497(18) 0.0292(14) 0.0021(12) 0.0111(12) -0.0035(13)
Cl1 0.0496(4) 0.0551(4) 0.0249(3) -0.0067(3) 0.0199(3) 0.0023(3)
Cl2 0.0339(3) 0.0308(3) 0.0278(3) 0.0044(2) 0.0035(2) -0.0033(2)
Cl3 0.0381(3) 0.0498(4) 0.0201(3) -0.0038(2) 0.0130(2) -0.0133(3)
Cl4 0.0291(3) 0.0324(3) 0.0313(3) -0.0005(2) 0.0156(2) -0.0008(2)
Cl5 0.0694(6) 0.0927(8) 0.0625(6) 0.0114(5) 0.0440(5) 0.0043(5)
Cl6 0.0704(5) 0.0441(4) 0.0385(4) -0.0005(3) 0.0181(4) -0.0106(4)
Cl7 0.0431(4) 0.0441(4) 0.0423(4) -0.0029(3) 0.0109(3) -0.0049(3)

loop_
_atom_type_symbol
_atom_type_scat_dispersion_real
_atom_type_scat_dispersion_imag
_atom_type_scat_Cromer_Mann_a1
_atom_type_scat_Cromer_Mann_b1
_atom_type_scat_Cromer_Mann_a2
_atom_type_scat_Cromer_Mann_b2
_atom_type_scat_Cromer_Mann_a3
_atom_type_scat_Cromer_Mann_b3
_atom_type_scat_Cromer_Mann_a4
_atom_type_scat_Cromer_Mann_b4
_atom_type_scat_Cromer_Mann_c
_atom_type_scat_source
C 0.0033 0.0016 2.3100 20.8439 1.0200 10.2075 1.5886 0.5687 0.8650 51.6512 0.2156 'International Tables Vol C 4.2.6.8 and 6.1.1.4'
H 0.0000 0.0000 0.4930 10.5109 0.3229 26.1257 0.1402 3.1424 0.0408 57.7998 0.0030 'International Tables Vol C 4.2.6.8 and 6.1.1.4'
Cl 0.1484 0.1585 11.4604 0.0104 7.1964 1.1662 6.2556 18.5194 1.6455 47.7784 -9.5574 'International Tables Vol C 4.2.6.8 and 6.1.1.4'
Co 0.3494 0.9721 12.2841 4.2791 7.3409 0.2784 4.0034 13.5359 2.3488 71.1692 1.0118 'International Tables Vol C 4.2.6.8 and 6.1.1.4'
N 0.0061 0.0033 12.2126 0.0057 3.1322 9.8933 2.0125 28.9975 1.1663 0.5826 -11.5290 'International Tables Vol C 4.2.6.8 and 6.1.1.4'
O 0.0106 0.0060 3.0485 13.2771 2.2868 5.7011 1.5463 0.3239 0.8670 32.9089 0.2508 'International Tables Vol C 4.2.6.8 and 6.1.1.4'

loop_
_geom_angle_atom_site_label_1
_geom_angle_atom_site_label_2
_geom_angle_atom_site_label_3
_geom_angle
_geom_angle_publ_flag
N1 Co1 N2 82.55(8) yes
N1 Co1 N3 165.39(8) yes
N2 Co1 N3 82.84(8) yes
N1 Co1 Cl2 90.17(6) yes
N2 Co1 Cl2 86.47(6) yes
N3 Co1 Cl2 88.95(6) yes
N1 Co1 Cl3 96.80(6) yes
N2 Co1 Cl3 178.22(6) yes
N3 Co1 Cl3 97.81(6) yes
Cl2 Co1 Cl3 91.88(3) yes
N1 Co1 Cl4 90.13(6) yes
N2 Co1 Cl4 88.69(6) yes
N3 Co1 Cl4 89.52(6) yes
Cl2 Co1 Cl4 175.08(3) yes
Cl3 Co1 Cl4 92.97(3) yes
Co1 N1 C1 126.97(17) yes
Co1 N1 C5 113.67(16) yes
C1 N1 C5 119.4(2) yes
Co1 N2 C6 118.39(16) yes
Co1 N2 C10 118.20(16) yes
C6 N2 C10 123.2(2) yes
Co1 N3 C11 113.80(15) yes
Co1 N3 C15 127.03(17) yes
C11 N3 C15 119.1(2) yes
N1 C1 C2 121.8(2) yes
N1 C1 H11 118.6 no
C2 C1 H11 119.5 no
C1 C2 C3 119.1(2) yes
C1 C2 H21 121.2 no
C3 C2 H21 119.7 no
C2 C3 C4 119.6(2) yes
C2 C3 H31 120.4 no
C4 C3 H31 120.0 no
C3 C4 C5 118.7(2) yes
C3 C4 H41 120.9 no
C5 C4 H41 120.4 no
C4 C5 N1 121.4(2) yes
C4 C5 C6 125.3(2) yes
N1 C5 C6 113.3(2) yes
C5 C6 N2 112.0(2) yes
C5 C6 C7 128.0(2) yes
N2 C6 C7 119.9(2) yes
C6 C7 C8 117.7(2) yes
C6 C7 H71 121.2 no
C8 C7 H71 121.2 no
C7 C8 C9 121.7(2) yes
C7 C8 Cl1 119.0(2) yes
C9 C8 Cl1 119.24(19) yes
C8 C9 C10 117.5(2) yes
C8 C9 H91 120.8 no
C10 C9 H91 121.6 no
C9 C10 N2 120.0(2) yes
C9 C10 C11 128.0(2) yes
N2 C10 C11 112.02(19) yes
C10 C11 N3 112.81(19) yes
C10 C11 C12 125.5(2) yes
N3 C11 C12 121.7(2) yes
C11 C12 C13 118.7(2) yes
C11 C12 H121 120.6 no
C13 C12 H121 120.7 no
C12 C13 C14 119.4(2) yes
C12 C13 H131 120.5 no
C14 C13 H131 120.0 no
C13 C14 C15 119.5(2) yes
C13 C14 H141 120.6 no
C15 C14 H141 119.9 no
C14 C15 N3 121.5(2) yes
C14 C15 H151 119.9 no
N3 C15 H151 118.5 no
Cl5 C16 Cl6 110.40(18) yes
Cl5 C16 Cl7 109.50(17) yes
Cl6 C16 Cl7 110.14(16) yes
Cl5 C16 H161 108.7 no
Cl6 C16 H161 110.4 no
Cl7 C16 H161 107.7 no

loop_
_geom_bond_atom_site_label_1
_geom_bond_atom_site_label_2
_geom_bond_distance
_geom_bond_publ_flag
Co1 N1 1.952(2) yes
Co1 N2 1.8582(19) yes
Co1 N3 1.9363(19) yes
Co1 Cl2 2.2696(8) yes
Co1 Cl3 2.2391(7) yes
Co1 Cl4 2.2535(7) yes
N1 C1 1.336(3) yes
N1 C5 1.360(3) yes
N2 C6 1.343(3) yes
N2 C10 1.338(3) yes
N3 C11 1.368(3) yes
N3 C15 1.339(3) yes
C1 C2 1.389(4) yes
C1 H11 0.930 no
C2 C3 1.378(4) yes
C2 H21 0.932 no
C3 C4 1.389(4) yes
C3 H31 0.934 no
C4 C5 1.389(3) yes
C4 H41 0.932 no
C5 C6 1.473(3) yes
C6 C7 1.388(3) yes
C7 C8 1.390(4) yes
C7 H71 0.934 no
C8 C9 1.395(4) yes
C8 Cl1 1.720(2) yes
C9 C10 1.388(3) yes
C9 H91 0.929 no
C10 C11 1.479(3) yes
C11 C12 1.381(3) yes
C12 C13 1.391(4) yes
C12 H121 0.934 no
C13 C14 1.379(4) yes
C13 H131 0.938 no
C14 C15 1.389(3) yes
C14 H141 0.937 no
C15 H151 0.935 no
C16 Cl5 1.764(3) yes
C16 Cl6 1.767(3) yes
C16 Cl7 1.757(3) yes
C16 H161 1.005 no
